data_1561713
loop_
_publ_author_name
'Li, Liang'
'Wang, Zihao'
'Chen, Qiang'
'Zhou, Xinhui'
'yang, Tao'
'Zhao, Qiang'
'Huang, Wei'

_publ_section_title
;
 Coordination polymers assembled from semirigid fluorene-based ligand: A
 couple of enantiomers
;
_journal_name_full 'Journal of Solid State Chemistry'
_journal_page_first 47
_journal_page_last 52
_journal_paper_doi 10.1016/j.jssc.2015.08.003
_journal_volume 231
_journal_year 2015
_chemical_absolute_configuration rmad
_chemical_formula_sum 'C32 H27 N O5 Zn'
_chemical_formula_weight 570.92
_space_group_IT_number 41
_space_group_name_Hall 'A 2 -2ab'
_space_group_name_H-M_alt 'A e a 2'
_symmetry_cell_setting orthorhombic
_symmetry_space_group_name_H-M 'A e a 2'
_atom_sites_solution_hydrogens geom
_atom_sites_solution_primary direct
_atom_sites_solution_secondary difmap
_cell_angle_alpha 90.00
_cell_angle_beta 90.00
_cell_angle_gamma 90.00
_cell_formula_units_Z 8
_cell_length_a 15.6909(8)
_cell_length_b 43.795(2)
_cell_length_c 7.7177(4)
_cell_measurement_reflns_used 1875
_cell_measurement_temperature 293(2)
_cell_measurement_theta_max 20.4
_cell_measurement_theta_min 2.1
_cell_volume 5303.5(5)
_computing_cell_refinement SMART
_computing_data_collection 'SMART (Bruker, 2000)'
_computing_data_reduction 'SAINT (Bruker, 2000)'
_computing_molecular_graphics SHELXTL
_computing_publication_material SHELXTL
_computing_structure_refinement SHELXTL
_computing_structure_solution 'SHELXTL (Bruker, 2000)'
_diffrn_ambient_temperature 293(2)
_diffrn_measured_fraction_theta_full 0.976
_diffrn_measured_fraction_theta_max 0.976
_diffrn_measurement_device_type 'Bruker Smart Aepex CCD'
_diffrn_measurement_method 'phi and omega scans'
_diffrn_radiation_monochromator graphite
_diffrn_radiation_source 'fine-focus sealed tube'
_diffrn_radiation_type MoK\a
_diffrn_radiation_wavelength 0.71073
_diffrn_reflns_av_R_equivalents 0.0437
_diffrn_reflns_av_sigmaI/netI 0.0553
_diffrn_reflns_limit_h_max 20
_diffrn_reflns_limit_h_min -14
_diffrn_reflns_limit_k_max 57
_diffrn_reflns_limit_k_min -57
_diffrn_reflns_limit_l_max 8
_diffrn_reflns_limit_l_min -10
_diffrn_reflns_number 14824
_diffrn_reflns_theta_full 28.00
_diffrn_reflns_theta_max 28.00
_diffrn_reflns_theta_min 2.27
_exptl_absorpt_coefficient_mu 0.969
_exptl_absorpt_correction_T_max 0.9093
_exptl_absorpt_correction_T_min 0.8925
_exptl_absorpt_correction_type multi-scan
_exptl_absorpt_process_details 'SADABS; Bruker, 2000'
_exptl_crystal_colour colorless
_exptl_crystal_density_diffrn 1.430
_exptl_crystal_density_method 'not measured'
_exptl_crystal_description block
_exptl_crystal_F_000 2368
_exptl_crystal_size_max 0.12
_exptl_crystal_size_mid 0.11
_exptl_crystal_size_min 0.10
_refine_diff_density_max 0.340
_refine_diff_density_min -0.361
_refine_diff_density_rms 0.055
_refine_ls_abs_structure_details 'Flack H D (1983), Acta Cryst. A39, 876-881'
_refine_ls_abs_structure_Flack -0.009(11)
_refine_ls_extinction_method none
_refine_ls_goodness_of_fit_ref 1.005
_refine_ls_hydrogen_treatment constr
_refine_ls_matrix_type full
_refine_ls_number_parameters 352
_refine_ls_number_reflns 5677
_refine_ls_number_restraints 1
_refine_ls_restrained_S_all 1.005
_refine_ls_R_factor_all 0.0565
_refine_ls_R_factor_gt 0.0405
_refine_ls_shift/su_max 0.003
_refine_ls_shift/su_mean 0.000
_refine_ls_structure_factor_coef Fsqd
_refine_ls_weighting_details 'calc w=1/[\s^2^(Fo^2^)+(0.0358P)^2^+0.0000P] where P=(Fo^2^+2Fc^2^)/3'
_refine_ls_weighting_scheme calc
_refine_ls_wR_factor_gt 0.0784
_refine_ls_wR_factor_ref 0.0845
_reflns_number_gt 4647
_reflns_number_total 5677
_reflns_threshold_expression >2sigma(I)
_cod_data_source_file JSSC-2015-231-47.cif
_cod_data_source_block Zn-1062087
_cod_original_cell_volume 5303.4(5)
_cod_original_sg_symbol_H-M Aba2
_cod_database_code 1561713

loop_
_symmetry_equiv_pos_as_xyz
'x, y, z'
'-x, -y, z'
'-x+1/2, y, z+1/2'
'x+1/2, -y, z+1/2'
'x, y+1/2, z+1/2'
'-x, -y+1/2, z+1/2'
'-x+1/2, y+1/2, z+1'
'x+1/2, -y+1/2, z+1'

loop_
_atom_site_label
_atom_site_type_symbol
_atom_site_fract_x
_atom_site_fract_y
_atom_site_fract_z
_atom_site_U_iso_or_equiv
_atom_site_adp_type
_atom_site_occupancy
_atom_site_symmetry_multiplicity
_atom_site_calc_flag
_atom_site_refinement_flags
_atom_site_disorder_assembly
_atom_site_disorder_group
Zn1 Zn 0.328439(19) 0.570646(6) 0.91121(5) 0.03337(10) Uani 1 1 d . . .
C1 C 0.3252(3) 0.51488(7) 0.9694(4) 0.0477(9) Uani 1 1 d . . .
C2 C 0.3307(2) 0.48099(7) 0.9941(4) 0.0355(7) Uani 1 1 d . . .
C3 C 0.40208(19) 0.46524(6) 0.9368(4) 0.0372(7) Uani 1 1 d . . .
H3 H 0.4460 0.4758 0.8826 0.045 Uiso 1 1 calc R . .
C4 C 0.4088(2) 0.43402(6) 0.9592(4) 0.0344(7) Uani 1 1 d . . .
H4 H 0.4564 0.4238 0.9170 0.041 Uiso 1 1 calc R . .
C5 C 0.2669(2) 0.46497(6) 1.0762(4) 0.0422(8) Uani 1 1 d . . .
H5 H 0.2188 0.4753 1.1153 0.051 Uiso 1 1 calc R . .
C6 C 0.2732(2) 0.43387(6) 1.1015(4) 0.0386(7) Uani 1 1 d . . .
H6 H 0.2292 0.4235 1.1571 0.046 Uiso 1 1 calc R . .
C7 C 0.34484(18) 0.41763(6) 1.0445(4) 0.0280(6) Uani 1 1 d . . .
C8 C 0.35142(18) 0.38431(6) 1.0731(4) 0.0283(6) Uani 1 1 d . . .
C9 C 0.31532(18) 0.37115(6) 1.2202(4) 0.0321(7) Uani 1 1 d . . .
H9 H 0.2901 0.3837 1.3027 0.039 Uiso 1 1 calc R . .
C10 C 0.31608(19) 0.33986(6) 1.2467(4) 0.0309(7) Uani 1 1 d . . .
H10 H 0.2920 0.3314 1.3458 0.037 Uiso 1 1 calc R . .
C11 C 0.35354(18) 0.32146(6) 1.1222(4) 0.0270(6) Uani 1 1 d . . .
C12 C 0.39360(18) 0.33405(6) 0.9771(4) 0.0282(6) Uani 1 1 d . . .
C13 C 0.39359(17) 0.36521(6) 0.9524(4) 0.0294(6) Uani 1 1 d . . .
H13 H 0.4211 0.3737 0.8571 0.035 Uiso 1 1 calc R . .
C14 C 0.42997(18) 0.30901(6) 0.8612(3) 0.0315(7) Uani 1 1 d . . .
C15 C 0.52725(19) 0.30968(7) 0.8637(4) 0.0440(8) Uani 1 1 d . . .
H15A H 0.5470 0.3292 0.8234 0.066 Uiso 1 1 d R . .
H15B H 0.5490 0.2939 0.7896 0.066 Uiso 1 1 d R . .
H15C H 0.5470 0.3064 0.9800 0.066 Uiso 1 1 d R . .
C16 C 0.3983(2) 0.31136(7) 0.6726(4) 0.0415(8) Uani 1 1 d . . .
H16A H 0.3374 0.3095 0.6701 0.062 Uiso 1 1 d R . .
H16B H 0.4234 0.2953 0.6050 0.062 Uiso 1 1 d R . .
H16C H 0.4146 0.3308 0.6252 0.062 Uiso 1 1 d R . .
C17 C 0.39575(17) 0.28046(6) 0.9515(4) 0.0289(7) Uani 1 1 d . . .
C18 C 0.35455(18) 0.28806(6) 1.1055(4) 0.0273(6) Uani 1 1 d . . .
C19 C 0.31587(18) 0.26586(6) 1.2070(4) 0.0320(7) Uani 1 1 d . . .
H19 H 0.2899 0.2710 1.3113 0.038 Uiso 1 1 calc R . .
C20 C 0.31699(19) 0.23586(6) 1.1489(4) 0.0334(7) Uani 1 1 d . . .
H20 H 0.2904 0.2208 1.2144 0.040 Uiso 1 1 calc R . .
C21 C 0.39841(17) 0.25026(5) 0.8981(5) 0.0318(6) Uani 1 1 d . . .
H21 H 0.4278 0.2450 0.7978 0.038 Uiso 1 1 calc R . .
C22 C 0.35731(19) 0.22782(6) 0.9939(4) 0.0303(6) Uani 1 1 d . . .
C23 C 0.35199(17) 0.19551(5) 0.9324(4) 0.0284(6) Uani 1 1 d . . .
C24 C 0.4175(2) 0.18205(6) 0.8370(4) 0.0350(7) Uani 1 1 d . . .
H24 H 0.4673 0.1930 0.8165 0.042 Uiso 1 1 calc R . .
C25 C 0.4094(2) 0.15272(6) 0.7725(4) 0.0340(7) Uani 1 1 d . . .
H25 H 0.4534 0.1443 0.7074 0.041 Uiso 1 1 calc R . .
C26 C 0.27909(19) 0.17835(6) 0.9640(4) 0.0353(7) Uani 1 1 d . . .
H26 H 0.2348 0.1868 1.0280 0.042 Uiso 1 1 calc R . .
C27 C 0.27125(18) 0.14886(5) 0.9018(5) 0.0346(6) Uani 1 1 d . . .
H27 H 0.2222 0.1377 0.9254 0.042 Uiso 1 1 calc R . .
C28 C 0.33639(19) 0.13580(6) 0.8039(4) 0.0284(6) Uani 1 1 d . . .
C29 C 0.32395(19) 0.10507(6) 0.7239(4) 0.0305(7) Uani 1 1 d . . .
C30 C 0.4121(2) 0.56521(8) 0.5944(5) 0.0490(9) Uani 1 1 d . . .
H30 H 0.3706 0.5501 0.5896 0.059 Uiso 1 1 calc R . .
C31 C 0.5362(3) 0.58825(13) 0.4726(6) 0.0971(17) Uani 1 1 d . . .
H31A H 0.5226 0.6039 0.5555 0.146 Uiso 1 1 d R . .
H31B H 0.5406 0.5972 0.3593 0.146 Uiso 1 1 d R . .
H31C H 0.5894 0.5789 0.5032 0.146 Uiso 1 1 d R . .
C32 C 0.4683(4) 0.54301(12) 0.3340(6) 0.1052(19) Uani 1 1 d . . .
H32A H 0.4200 0.5299 0.3503 0.158 Uiso 1 1 d R . .
H32B H 0.5196 0.5311 0.3356 0.158 Uiso 1 1 d R . .
H32C H 0.4635 0.5533 0.2245 0.158 Uiso 1 1 d R . .
N1 N 0.4701(2) 0.56545(8) 0.4720(4) 0.0569(8) Uani 1 1 d . . .
O1 O 0.38762(17) 0.52904(4) 0.9119(5) 0.0661(7) Uani 1 1 d . . .
O2 O 0.2587(2) 0.52881(5) 1.0029(4) 0.0700(8) Uani 1 1 d . . .
O3 O 0.27281(15) 0.08647(4) 0.7869(3) 0.0476(6) Uani 1 1 d . . .
O4 O 0.36600(14) 0.09981(4) 0.5869(3) 0.0370(5) Uani 1 1 d . . .
O5 O 0.40846(15) 0.58368(5) 0.7160(3) 0.0484(6) Uani 1 1 d . . .

loop_
_atom_site_aniso_label
_atom_site_aniso_U_11
_atom_site_aniso_U_22
_atom_site_aniso_U_33
_atom_site_aniso_U_23
_atom_site_aniso_U_13
_atom_site_aniso_U_12
Zn1 0.03955(18) 0.02448(15) 0.03607(18) -0.00187(19) 0.0022(2) 0.00379(13)
C1 0.081(3) 0.0254(16) 0.0370(18) -0.0080(13) -0.0151(19) 0.0091(17)
C2 0.050(2) 0.0263(15) 0.0307(16) -0.0019(13) -0.0049(15) 0.0048(13)
C3 0.0432(17) 0.0282(14) 0.0403(19) 0.0010(15) 0.0044(16) -0.0042(12)
C4 0.0374(16) 0.0254(14) 0.0403(19) -0.0009(12) 0.0026(14) 0.0015(12)
C5 0.047(2) 0.0367(17) 0.0429(17) -0.0056(15) 0.0062(17) 0.0136(14)
C6 0.0347(18) 0.0353(16) 0.0458(19) 0.0035(14) 0.0076(15) 0.0036(13)
C7 0.0317(16) 0.0230(13) 0.0294(15) -0.0043(12) -0.0029(13) 0.0005(12)
C8 0.0270(15) 0.0249(14) 0.0329(15) -0.0033(13) -0.0008(13) -0.0015(11)
C9 0.0379(17) 0.0278(15) 0.0307(16) -0.0056(13) 0.0057(14) 0.0019(12)
C10 0.0371(17) 0.0294(15) 0.0261(14) 0.0000(12) 0.0046(13) -0.0034(12)
C11 0.0256(14) 0.0251(14) 0.0302(16) -0.0004(13) -0.0018(13) 0.0021(12)
C12 0.0255(14) 0.0290(14) 0.0300(14) -0.0021(12) 0.0005(12) -0.0011(11)
C13 0.0309(15) 0.0279(14) 0.0295(17) -0.0005(11) 0.0042(12) -0.0034(11)
C14 0.0329(16) 0.0270(13) 0.0344(18) -0.0009(12) 0.0074(13) -0.0022(12)
C15 0.0340(17) 0.0464(17) 0.052(2) -0.0069(15) 0.0093(15) 0.0003(14)
C16 0.057(2) 0.0349(17) 0.0326(17) -0.0020(14) 0.0064(16) -0.0006(15)
C17 0.0265(14) 0.0269(13) 0.0332(18) -0.0003(12) -0.0026(12) 0.0017(10)
C18 0.0287(15) 0.0256(14) 0.0277(14) -0.0014(12) -0.0003(13) 0.0017(11)
C19 0.0374(17) 0.0297(15) 0.0287(15) 0.0024(13) 0.0044(13) 0.0037(12)
C20 0.0398(18) 0.0286(15) 0.0319(16) 0.0053(13) 0.0022(14) 0.0001(12)
C21 0.0351(14) 0.0301(13) 0.0302(14) -0.0017(14) 0.0045(18) 0.0032(11)
C22 0.0340(16) 0.0267(14) 0.0302(15) 0.0005(12) -0.0018(13) 0.0040(12)
C23 0.0361(14) 0.0221(12) 0.0271(17) 0.0005(13) -0.0003(15) 0.0028(10)
C24 0.0327(17) 0.0312(15) 0.0409(16) -0.0014(13) 0.0007(14) -0.0057(12)
C25 0.0355(18) 0.0331(15) 0.0333(16) -0.0036(13) 0.0047(14) 0.0026(13)
C26 0.0376(17) 0.0285(14) 0.0397(18) -0.0008(12) 0.0065(14) 0.0048(12)
C27 0.0393(16) 0.0256(12) 0.0390(15) 0.0017(17) 0.0078(19) -0.0043(10)
C28 0.0363(17) 0.0244(14) 0.0244(14) 0.0039(12) 0.0000(12) 0.0004(12)
C29 0.0358(17) 0.0243(14) 0.0314(16) 0.0026(13) -0.0056(14) 0.0026(12)
C30 0.044(2) 0.066(2) 0.0377(19) 0.0048(18) 0.0013(17) -0.0093(17)
C31 0.063(3) 0.155(5) 0.074(3) 0.028(3) 0.018(3) -0.027(3)
C32 0.141(5) 0.117(4) 0.057(3) -0.015(3) 0.023(3) 0.033(4)
N1 0.051(2) 0.080(2) 0.0399(16) 0.0043(15) 0.0103(15) 0.0056(17)
O1 0.0868(19) 0.0263(10) 0.0851(17) 0.0029(16) 0.008(2) -0.0038(11)
O2 0.077(2) 0.0375(13) 0.095(2) -0.0025(13) -0.0023(17) 0.0212(14)
O3 0.0514(16) 0.0314(11) 0.0601(15) -0.0039(11) 0.0180(13) -0.0083(10)
O4 0.0457(14) 0.0310(11) 0.0342(11) -0.0082(9) 0.0034(11) -0.0003(9)
O5 0.0537(15) 0.0497(14) 0.0418(14) 0.0028(12) 0.0089(12) -0.0068(12)

loop_
_atom_type_symbol
_atom_type_description
_atom_type_scat_dispersion_real
_atom_type_scat_dispersion_imag
_atom_type_scat_source
C C 0.0033 0.0016 'International Tables Vol C Tables 4.2.6.8 and 6.1.1.4'
H H 0.0000 0.0000 'International Tables Vol C Tables 4.2.6.8 and 6.1.1.4'
N N 0.0061 0.0033 'International Tables Vol C Tables 4.2.6.8 and 6.1.1.4'
O O 0.0106 0.0060 'International Tables Vol C Tables 4.2.6.8 and 6.1.1.4'
Zn Zn 0.2839 1.4301 'International Tables Vol C Tables 4.2.6.8 and 6.1.1.4'

loop_
_geom_angle_atom_site_label_1
_geom_angle_atom_site_label_2
_geom_angle_atom_site_label_3
_geom_angle
_geom_angle_site_symmetry_1
_geom_angle_site_symmetry_3
O4 Zn1 O3 110.45(9) 5 7_554
O4 Zn1 O5 98.27(9) 5 .
O3 Zn1 O5 92.18(11) 7_554 .
O4 Zn1 O1 116.34(12) 5 .
O3 Zn1 O1 132.61(11) 7_554 .
O5 Zn1 O1 88.39(12) . .
O4 Zn1 O2 117.47(9) 5 .
O3 Zn1 O2 92.71(10) 7_554 .
O5 Zn1 O2 139.37(9) . .
O1 Zn1 O2 59.59(11) . .
O4 Zn1 C1 121.56(10) 5 .
O3 Zn1 C1 114.53(11) 7_554 .
O5 Zn1 C1 114.88(11) . .
O1 Zn1 C1 29.84(11) . .
O2 Zn1 C1 29.75(11) . .
O2 C1 O1 119.6(3) . .
O2 C1 C2 120.7(4) . .
O1 C1 C2 119.7(3) . .
O2 C1 Zn1 64.52(18) . .
O1 C1 Zn1 55.12(16) . .
C2 C1 Zn1 174.6(3) . .
C5 C2 C3 118.7(3) . .
C5 C2 C1 121.5(3) . .
C3 C2 C1 119.9(3) . .
C4 C3 C2 120.9(3) . .
C4 C3 H3 119.6 . .
C2 C3 H3 119.6 . .
C3 C4 C7 120.8(3) . .
C3 C4 H4 119.6 . .
C7 C4 H4 119.6 . .
C2 C5 C6 121.1(3) . .
C2 C5 H5 119.4 . .
C6 C5 H5 119.4 . .
C5 C6 C7 120.9(3) . .
C5 C6 H6 119.6 . .
C7 C6 H6 119.6 . .
C4 C7 C6 117.6(3) . .
C4 C7 C8 121.8(3) . .
C6 C7 C8 120.7(3) . .
C9 C8 C13 118.8(2) . .
C9 C8 C7 120.0(3) . .
C13 C8 C7 121.2(3) . .
C10 C9 C8 121.7(3) . .
C10 C9 H9 119.2 . .
C8 C9 H9 119.2 . .
C11 C10 C9 118.5(3) . .
C11 C10 H10 120.8 . .
C9 C10 H10 120.8 . .
C10 C11 C12 121.1(3) . .
C10 C11 C18 130.1(3) . .
C12 C11 C18 108.6(2) . .
C13 C12 C11 120.1(3) . .
C13 C12 C14 129.1(3) . .
C11 C12 C14 110.7(2) . .
C12 C13 C8 119.6(3) . .
C12 C13 H13 120.2 . .
C8 C13 H13 120.2 . .
C12 C14 C15 110.7(2) . .
C12 C14 C17 100.9(2) . .
C15 C14 C17 111.2(2) . .
C12 C14 C16 112.6(2) . .
C15 C14 C16 109.4(3) . .
C17 C14 C16 111.8(2) . .
C14 C15 H15A 109.6 . .
C14 C15 H15B 109.5 . .
H15A C15 H15B 109.5 . .
C14 C15 H15C 109.3 . .
H15A C15 H15C 109.5 . .
H15B C15 H15C 109.5 . .
C14 C16 H16A 109.5 . .
C14 C16 H16B 109.4 . .
H16A C16 H16B 109.5 . .
C14 C16 H16C 109.5 . .
H16A C16 H16C 109.5 . .
H16B C16 H16C 109.5 . .
C21 C17 C18 119.7(3) . .
C21 C17 C14 129.4(3) . .
C18 C17 C14 110.9(2) . .
C19 C18 C17 121.1(3) . .
C19 C18 C11 130.1(3) . .
C17 C18 C11 108.5(2) . .
C18 C19 C20 118.4(3) . .
C18 C19 H19 120.8 . .
C20 C19 H19 120.8 . .
C19 C20 C22 121.4(3) . .
C19 C20 H20 119.3 . .
C22 C20 H20 119.3 . .
C17 C21 C22 120.2(3) . .
C17 C21 H21 119.9 . .
C22 C21 H21 119.9 . .
C21 C22 C20 119.2(3) . .
C21 C22 C23 121.8(3) . .
C20 C22 C23 119.0(3) . .
C26 C23 C24 118.1(2) . .
C26 C23 C22 120.1(3) . .
C24 C23 C22 121.8(3) . .
C25 C24 C23 121.0(3) . .
C25 C24 H24 119.5 . .
C23 C24 H24 119.5 . .
C24 C25 C28 120.6(3) . .
C24 C25 H25 119.7 . .
C28 C25 H25 119.7 . .
C27 C26 C23 121.1(3) . .
C27 C26 H26 119.4 . .
C23 C26 H26 119.4 . .
C26 C27 C28 120.4(3) . .
C26 C27 H27 119.8 . .
C28 C27 H27 119.8 . .
C25 C28 C27 118.8(3) . .
C25 C28 C29 121.2(3) . .
C27 C28 C29 119.9(3) . .
O3 C29 O4 122.9(3) . .
O3 C29 C28 120.9(3) . .
O4 C29 C28 116.1(3) . .
O5 C30 N1 124.8(3) . .
O5 C30 H30 117.6 . .
N1 C30 H30 117.6 . .
N1 C31 H31A 109.7 . .
N1 C31 H31B 109.4 . .
H31A C31 H31B 109.5 . .
N1 C31 H31C 109.4 . .
H31A C31 H31C 109.5 . .
H31B C31 H31C 109.5 . .
N1 C32 H32A 109.0 . .
N1 C32 H32B 110.1 . .
H32A C32 H32B 109.5 . .
N1 C32 H32C 109.3 . .
H32A C32 H32C 109.5 . .
H32B C32 H32C 109.5 . .
C30 N1 C31 120.2(4) . .
C30 N1 C32 120.7(4) . .
C31 N1 C32 119.1(4) . .
C1 O1 Zn1 95.0(2) . .
C1 O2 Zn1 85.7(2) . .
C29 O3 Zn1 159.5(2) . 7_544
C29 O4 Zn1 122.7(2) . 5_544
C30 O5 Zn1 113.8(2) . .

loop_
_geom_bond_atom_site_label_1
_geom_bond_atom_site_label_2
_geom_bond_distance
_geom_bond_site_symmetry_2
Zn1 O4 1.954(2) 5
Zn1 O3 1.981(2) 7_554
Zn1 O5 2.043(2) .
Zn1 O1 2.045(2) .
Zn1 O2 2.248(3) .
Zn1 C1 2.484(3) .
C1 O2 1.236(4) .
C1 O1 1.241(4) .
C1 C2 1.499(4) .
C2 C5 1.376(4) .
C2 C3 1.388(4) .
C3 C4 1.382(4) .
C3 H3 0.9300 .
C4 C7 1.398(4) .
C4 H4 0.9300 .
C5 C6 1.380(4) .
C5 H5 0.9300 .
C6 C7 1.401(4) .
C6 H6 0.9300 .
C7 C8 1.480(4) .
C8 C9 1.394(4) .
C8 C13 1.416(4) .
C9 C10 1.386(4) .
C9 H9 0.9300 .
C10 C11 1.385(4) .
C10 H10 0.9300 .
C11 C12 1.398(4) .
C11 C18 1.468(4) .
C12 C13 1.378(4) .
C12 C14 1.526(4) .
C13 H13 0.9300 .
C14 C15 1.527(4) .
C14 C17 1.529(4) .
C14 C16 1.541(4) .
C15 H15A 0.9600 .
C15 H15B 0.9600 .
C15 H15C 0.9600 .
C16 H16A 0.9600 .
C16 H16B 0.9600 .
C16 H16C 0.9600 .
C17 C21 1.386(3) .
C17 C18 1.394(4) .
C18 C19 1.388(4) .
C19 C20 1.388(4) .
C19 H19 0.9300 .
C20 C22 1.398(4) .
C20 H20 0.9300 .
C21 C22 1.389(4) .
C21 H21 0.9300 .
C22 C23 1.495(4) .
C23 C26 1.390(4) .
C23 C24 1.395(4) .
C24 C25 1.384(4) .
C24 H24 0.9300 .
C25 C28 1.386(4) .
C25 H25 0.9300 .
C26 C27 1.384(3) .
C26 H26 0.9300 .
C27 C28 1.394(4) .
C27 H27 0.9300 .
C28 C29 1.493(4) .
C29 O3 1.243(3) .
C29 O4 1.267(4) .
C30 O5 1.240(4) .
C30 N1 1.312(5) .
C30 H30 0.9300 .
C31 N1 1.439(5) .
C31 H31A 0.9600 .
C31 H31B 0.9600 .
C31 H31C 0.9600 .
C32 N1 1.450(5) .
C32 H32A 0.9600 .
C32 H32B 0.9600 .
C32 H32C 0.9600 .
O3 Zn1 1.981(2) 7_544
O4 Zn1 1.954(2) 5_544
